data_4519354
loop_
_publ_author_name
'Shafran, Yuri M.'
'Hussein, Aqeel A.'
'Beliaev, Nikolai A.'
'Shevyrin, Vadim A.'
'Shityakov, Sergey'
'Beryozkina, Tetyana V.'
'Bakulev, Vasiliy A.'

_publ_section_title
;
 Selective Synthesis of Azoloyl <i>NH</i>-1,2,3-Triazoles and Azolyl
 Diazoketones: Experimental and Computational Insights.
;
_journal_issue 6
_journal_name_full 'ACS omega'
_journal_page_first 5008
_journal_page_last 5031
_journal_paper_doi 10.1021/acsomega.1c05898
_journal_volume 7
_journal_year 2022
_chemical_formula_moiety 'C10 H6 N6 O3'
_chemical_formula_sum 'C10 H6 N6 O3'
_chemical_formula_weight 258.21
_space_group_crystal_system triclinic
_space_group_IT_number 2
_space_group_name_Hall '-P 1'
_space_group_name_H-M_alt 'P -1'
_atom_sites_solution_hydrogens mixed
_atom_sites_solution_primary direct
_audit_creation_date 2021-06-22
_audit_creation_method
;
Olex2 1.3
(compiled 2020.11.12 svn.r5f609507 for OlexSys, GUI svn.r6272)
;
_cell_angle_alpha 91.354(10)
_cell_angle_beta 92.008(9)
_cell_angle_gamma 92.293(12)
_cell_formula_units_Z 2
_cell_length_a 5.6104(7)
_cell_length_b 5.7380(10)
_cell_length_c 17.8464(17)
_cell_measurement_reflns_used 753
_cell_measurement_temperature 295(2)
_cell_measurement_theta_max 23.3910
_cell_measurement_theta_min 3.8340
_cell_volume 573.53(13)
_computing_cell_refinement 'CrysAlisPro 1.171.39.38a (Rigaku OD, 2017)'
_computing_data_collection 'CrysAlisPro 1.171.39.38a (Rigaku OD, 2017)'
_computing_data_reduction 'CrysAlisPro 1.171.39.38a (Rigaku OD, 2017)'
_computing_molecular_graphics 'Olex2 1.3 (Dolomanov et al., 2009)'
_computing_publication_material 'Olex2 1.3 (Dolomanov et al., 2009)'
_computing_structure_refinement 'SHELXL 2018/3 (Sheldrick, 2015)'
_computing_structure_solution 'SHELXS-1997  (Sheldrick, 2008)'
_diffrn_ambient_temperature 295(2)
_diffrn_detector 'CCD plate'
_diffrn_detector_area_resol_mean 16.5253
_diffrn_detector_type Sapphire3
_diffrn_measured_fraction_theta_full 0.986
_diffrn_measured_fraction_theta_max 0.980
_diffrn_measurement_details
;
List of Runs (angles in degrees, time in seconds):

  # Type    Start    End  Width  t~exp~   \w     \q     \k     \f   Frames
--------------------------------------------------------------------------
  1  \w    -46.00 -21.00   1.00  100.00    --   21.89 -64.00 -60.00   25
  2  \w     55.00  89.00   1.00  100.00    --   21.89  64.00  76.00   34
  3  \w    -46.00   5.00   1.00  100.00    --  -23.61  64.00  76.00   51
  4  \w     18.00  44.00   1.00  100.00    --  -23.61  64.00  76.00   26
  5  \w     32.00  98.00   1.00  100.00    --   21.89-178.00 -30.00   66
  6  \w    -93.00   5.00   1.00  100.00    --  -23.61 -77.00-180.00   98
  7  \w   -100.00 -48.00   1.00  100.00    --  -23.61 178.00  30.00   52
  8  \w    -87.00  -3.00   1.00  100.00    --  -23.61 -64.00 -60.00   84
;
_diffrn_measurement_device 'four-circle diffractometer'
_diffrn_measurement_device_type 'Xcalibur, Sapphire3'
_diffrn_measurement_method '\w scans'
_diffrn_orient_matrix_type 'CrysAlisPro convention (1999,Acta A55,543-557)'
_diffrn_orient_matrix_UB_11 0.0142702000
_diffrn_orient_matrix_UB_12 -0.0845938000
_diffrn_orient_matrix_UB_13 -0.0289498000
_diffrn_orient_matrix_UB_21 0.1192436000
_diffrn_orient_matrix_UB_22 0.0423224000
_diffrn_orient_matrix_UB_23 -0.0040846000
_diffrn_orient_matrix_UB_31 0.0400923000
_diffrn_orient_matrix_UB_32 -0.0797947000
_diffrn_orient_matrix_UB_33 0.0269777000
_diffrn_radiation_monochromator graphite
_diffrn_radiation_probe x-ray
_diffrn_radiation_type 'Mo K\a'
_diffrn_radiation_wavelength 0.71073
_diffrn_reflns_av_R_equivalents 0.0459
_diffrn_reflns_av_unetI/netI 0.0796
_diffrn_reflns_Laue_measured_fraction_full 0.986
_diffrn_reflns_Laue_measured_fraction_max 0.980
_diffrn_reflns_limit_h_max 7
_diffrn_reflns_limit_h_min -7
_diffrn_reflns_limit_k_max 7
_diffrn_reflns_limit_k_min -6
_diffrn_reflns_limit_l_max 23
_diffrn_reflns_limit_l_min -23
_diffrn_reflns_number 5290
_diffrn_reflns_point_group_measured_fraction_full 0.986
_diffrn_reflns_point_group_measured_fraction_max 0.980
_diffrn_reflns_theta_full 26.000
_diffrn_reflns_theta_max 28.279
_diffrn_reflns_theta_min 3.428
_diffrn_source 'fine-focus sealed X-ray tube'
_diffrn_source_type 'Enhance (Mo) X-ray Source'
_exptl_absorpt_coefficient_mu 0.116
_exptl_absorpt_correction_T_max 1.00000
_exptl_absorpt_correction_T_min 0.41602
_exptl_absorpt_correction_type multi-scan
_exptl_absorpt_process_details
;
CrysAlisPro 1.171.39.38a (Rigaku Oxford Diffraction, 2017)
Empirical absorption correction using spherical harmonics,
 implemented in SCALE3 ABSPACK scaling algorithm.
;
_exptl_crystal_colour 'light yellow'
_exptl_crystal_colour_modifier light
_exptl_crystal_colour_primary yellow
_exptl_crystal_density_diffrn 1.495
_exptl_crystal_description plate
_exptl_crystal_F_000 264
_exptl_crystal_size_max 0.47
_exptl_crystal_size_mid 0.26
_exptl_crystal_size_min 0.09
_refine_diff_density_max 0.157
_refine_diff_density_min -0.157
_refine_diff_density_rms 0.040
_refine_ls_extinction_method none
_refine_ls_goodness_of_fit_ref 1.005
_refine_ls_hydrogen_treatment mixed
_refine_ls_matrix_type full
_refine_ls_number_parameters 180
_refine_ls_number_reflns 2804
_refine_ls_number_restraints 0
_refine_ls_restrained_S_all 1.005
_refine_ls_R_factor_all 0.1446
_refine_ls_R_factor_gt 0.0550
_refine_ls_shift/su_max 0.000
_refine_ls_shift/su_mean 0.000
_refine_ls_structure_factor_coef Fsqd
_refine_ls_weighting_details 'w=1/[\s^2^(Fo^2^)+(0.0400P)^2^] where P=(Fo^2^+2Fc^2^)/3'
_refine_ls_weighting_scheme calc
_refine_ls_wR_factor_gt 0.1109
_refine_ls_wR_factor_ref 0.1580
_reflns_Friedel_coverage 0.000
_reflns_number_gt 1214
_reflns_number_total 2804
_reflns_threshold_expression 'I > 2\s(I)'
_cod_data_source_file ao1c05898_si_002.cif
_cod_data_source_block exp_580
_cod_database_code 4519354
_shelx_shelxl_version_number 2018/3
_shelx_space_group_comment
;
The symmetry employed for this shelxl refinement is uniquely defined
by the following loop, which should always be used as a source of
symmetry information in preference to the above space-group names.
They are only intended as comments.
;
_reflns_odcompleteness_completeness 98.01
_reflns_odcompleteness_iscentric 1
_reflns_odcompleteness_theta 28.22
_olex2_refinement_description
;
1. Fixed Uiso
 At 1.2 times of:
  All C(H) groups
2.a Aromatic/amide H refined with riding coordinates:
 C8(H8), C9(H9), C10(H10), C3(H3)
;
_olex2_submission_special_instructions 'No special instructions were received'
_oxdiff_exptl_absorpt_empirical_details
;
Empirical correction (ABSPACK) includes:
- Absorption correction using spherical harmonics
- Frame scaling
;
_oxdiff_exptl_absorpt_empirical_full_max 1.650
_oxdiff_exptl_absorpt_empirical_full_min 0.610

loop_
_space_group_symop_operation_xyz
'x, y, z'
'-x, -y, -z'

loop_
_atom_site_label
_atom_site_type_symbol
_atom_site_fract_x
_atom_site_fract_y
_atom_site_fract_z
_atom_site_U_iso_or_equiv
_atom_site_adp_type
_atom_site_occupancy
_atom_site_site_symmetry_order
_atom_site_calc_flag
_atom_site_refinement_flags_posn
_atom_site_refinement_flags_adp
_atom_site_refinement_flags_occupancy
_atom_site_disorder_assembly
_atom_site_disorder_group
O1 O 1.0788(4) 0.1585(4) 0.11736(11) 0.0804(7) Uani 1 1 d . . . . .
O2 O 1.2113(4) -0.1202(5) 0.04902(12) 0.0946(8) Uani 1 1 d . . . . .
O3 O 0.8560(4) 0.5404(4) 0.39918(11) 0.0780(7) Uani 1 1 d . . . . .
N1 N 0.9519(4) -0.0300(4) 0.25338(11) 0.0543(6) Uani 1 1 d . . . . .
N2 N 1.1944(4) -0.0227(5) 0.26253(12) 0.0663(7) Uani 1 1 d . . . . .
N3 N 1.2508(4) 0.1461(4) 0.31069(11) 0.0636(7) Uani 1 1 d . . . . .
N4 N 1.0799(4) -0.0448(5) 0.09607(12) 0.0641(7) Uani 1 1 d . . . . .
N5 N 1.2716(5) 0.7308(6) 0.45446(14) 0.0780(8) Uani 1 1 d . . . . .
N6 N 1.2564(6) 0.8919(6) 0.49080(19) 0.1106(12) Uani 1 1 d . . . . .
C1 C 1.0463(5) 0.4539(5) 0.38348(13) 0.0599(8) Uani 1 1 d . . . . .
C2 C 1.2750(6) 0.5421(6) 0.41139(16) 0.0675(9) Uani 1 1 d . . . . .
C4 C 1.0481(5) 0.2458(5) 0.33292(13) 0.0542(7) Uani 1 1 d . . . . .
C5 C 0.8577(5) 0.1327(5) 0.29673(14) 0.0544(7) Uani 1 1 d . . . . .
C6 C 0.9014(5) -0.2089(5) 0.12653(14) 0.0533(7) Uani 1 1 d . . . . .
C7 C 0.8341(4) -0.1933(5) 0.20079(13) 0.0516(7) Uani 1 1 d . . . . .
C8 C 0.6541(5) -0.3413(5) 0.22364(15) 0.0630(8) Uani 1 1 d . . . . .
H8 H 0.607975 -0.333479 0.273147 0.076 Uiso 1 1 calc R U . . .
C9 C 0.5412(5) -0.5009(6) 0.17443(17) 0.0716(9) Uani 1 1 d . . . . .
H9 H 0.416295 -0.596938 0.190255 0.086 Uiso 1 1 calc R U . . .
C10 C 0.6131(6) -0.5182(5) 0.10197(17) 0.0701(9) Uani 1 1 d . . . . .
H10 H 0.539048 -0.629206 0.069166 0.084 Uiso 1 1 calc R U . . .
C3 C 0.7940(5) -0.3728(6) 0.07712(15) 0.0661(8) Uani 1 1 d . . . . .
H3 H 0.842651 -0.385085 0.027957 0.079 Uiso 1 1 calc R U . . .
H5 H 0.700(5) 0.148(4) 0.2994(12) 0.058(8) Uiso 1 1 d . . . . .
H2 H 1.427(5) 0.484(5) 0.4016(13) 0.070(9) Uiso 1 1 d . . . . .

loop_
_atom_site_aniso_label
_atom_site_aniso_U_11
_atom_site_aniso_U_22
_atom_site_aniso_U_33
_atom_site_aniso_U_23
_atom_site_aniso_U_13
_atom_site_aniso_U_12
O1 0.0833(17) 0.0719(17) 0.0846(15) 0.0038(13) 0.0070(11) -0.0175(13)
O2 0.0770(17) 0.125(2) 0.0834(14) -0.0011(14) 0.0348(12) -0.0006(15)
O3 0.0540(13) 0.0923(18) 0.0869(14) -0.0248(12) 0.0041(10) 0.0080(12)
N1 0.0412(13) 0.0665(17) 0.0551(12) -0.0044(11) 0.0036(9) 0.0020(11)
N2 0.0423(14) 0.089(2) 0.0674(14) -0.0129(14) 0.0007(10) 0.0074(13)
N3 0.0431(14) 0.088(2) 0.0587(13) -0.0113(13) 0.0014(10) 0.0008(13)
N4 0.0562(15) 0.080(2) 0.0557(14) 0.0033(13) 0.0062(11) -0.0023(15)
N5 0.0711(18) 0.087(3) 0.0736(18) -0.0090(16) -0.0032(13) -0.0144(16)
N6 0.112(3) 0.100(3) 0.116(2) -0.027(2) -0.0032(19) -0.018(2)
C1 0.0505(18) 0.076(2) 0.0531(15) -0.0025(15) 0.0039(12) 0.0000(16)
C2 0.055(2) 0.084(3) 0.0619(17) -0.0155(17) -0.0010(14) -0.0047(17)
C4 0.0406(15) 0.073(2) 0.0492(14) -0.0001(13) 0.0050(11) 0.0019(14)
C5 0.0404(16) 0.069(2) 0.0540(15) -0.0062(14) 0.0070(12) 0.0045(14)
C6 0.0475(16) 0.0557(19) 0.0569(15) 0.0008(13) 0.0055(12) 0.0017(14)
C7 0.0452(15) 0.0582(19) 0.0517(14) -0.0013(13) 0.0036(11) 0.0035(13)
C8 0.0548(18) 0.077(2) 0.0576(16) 0.0031(15) 0.0085(13) -0.0053(16)
C9 0.0611(19) 0.069(2) 0.084(2) 0.0055(17) -0.0005(16) -0.0133(16)
C10 0.071(2) 0.063(2) 0.075(2) -0.0042(16) -0.0087(15) -0.0038(17)
C3 0.066(2) 0.075(2) 0.0572(16) -0.0068(15) 0.0041(13) 0.0011(17)

loop_
_atom_type_symbol
_atom_type_description
_atom_type_scat_dispersion_real
_atom_type_scat_dispersion_imag
_atom_type_scat_source
C C 0.0033 0.0016 'International Tables Vol C Tables 4.2.6.8 and 6.1.1.4'
H H 0.0000 0.0000 'International Tables Vol C Tables 4.2.6.8 and 6.1.1.4'
N N 0.0061 0.0033 'International Tables Vol C Tables 4.2.6.8 and 6.1.1.4'
O O 0.0106 0.0060 'International Tables Vol C Tables 4.2.6.8 and 6.1.1.4'

loop_
_geom_angle_atom_site_label_1
_geom_angle_atom_site_label_2
_geom_angle_atom_site_label_3
_geom_angle
_geom_angle_site_symmetry_1
_geom_angle_site_symmetry_3
_geom_angle_publ_flag
N2 N1 C7 120.3(2) . . ?
C5 N1 N2 110.6(2) . . ?
C5 N1 C7 129.1(2) . . ?
N3 N2 N1 106.7(2) . . ?
N2 N3 C4 109.2(2) . . ?
O1 N4 O2 124.7(3) . . ?
O1 N4 C6 117.6(2) . . ?
O2 N4 C6 117.6(3) . . ?
N6 N5 C2 176.5(3) . . ?
O3 C1 C2 124.0(3) . . ?
O3 C1 C4 120.4(3) . . ?
C2 C1 C4 115.6(3) . . ?
N5 C2 C1 115.1(3) . . ?
N5 C2 H2 116.6(16) . . ?
C1 C2 H2 128.3(16) . . ?
N3 C4 C1 123.8(2) . . ?
N3 C4 C5 108.4(2) . . ?
C5 C4 C1 127.6(2) . . ?
N1 C5 C4 105.0(2) . . ?
N1 C5 H5 122.5(16) . . ?
C4 C5 H5 132.4(16) . . ?
C7 C6 N4 122.0(2) . . ?
C3 C6 N4 117.0(2) . . ?
C3 C6 C7 121.0(3) . . ?
C6 C7 N1 121.3(2) . . ?
C8 C7 N1 120.1(2) . . ?
C8 C7 C6 118.6(2) . . ?
C7 C8 H8 119.5 . . ?
C7 C8 C9 121.0(3) . . ?
C9 C8 H8 119.5 . . ?
C8 C9 H9 120.1 . . ?
C10 C9 C8 119.8(3) . . ?
C10 C9 H9 120.1 . . ?
C9 C10 H10 119.6 . . ?
C9 C10 C3 120.7(3) . . ?
C3 C10 H10 119.6 . . ?
C6 C3 C10 118.8(3) . . ?
C6 C3 H3 120.6 . . ?
C10 C3 H3 120.6 . . ?

loop_
_geom_bond_atom_site_label_1
_geom_bond_atom_site_label_2
_geom_bond_distance
_geom_bond_site_symmetry_2
_geom_bond_publ_flag
O1 N4 1.219(3) . ?
O2 N4 1.219(3) . ?
O3 C1 1.233(3) . ?
N1 N2 1.363(3) . ?
N1 C5 1.335(3) . ?
N1 C7 1.436(3) . ?
N2 N3 1.301(3) . ?
N3 C4 1.360(3) . ?
N4 C6 1.474(3) . ?
N5 N6 1.124(3) . ?
N5 C2 1.314(4) . ?
C1 C2 1.429(4) . ?
C1 C4 1.480(4) . ?
C2 H2 0.95(3) . ?
C4 C5 1.362(3) . ?
C5 H5 0.89(3) . ?
C6 C7 1.392(3) . ?
C6 C3 1.380(3) . ?
C7 C8 1.372(4) . ?
C8 H8 0.9300 . ?
C8 C9 1.374(4) . ?
C9 H9 0.9300 . ?
C9 C10 1.371(4) . ?
C10 H10 0.9300 . ?
C10 C3 1.380(4) . ?
C3 H3 0.9300 . ?

loop_
_geom_torsion_atom_site_label_1
_geom_torsion_atom_site_label_2
_geom_torsion_atom_site_label_3
_geom_torsion_atom_site_label_4
_geom_torsion
_geom_torsion_site_symmetry_1
_geom_torsion_site_symmetry_2
_geom_torsion_site_symmetry_3
_geom_torsion_site_symmetry_4
_geom_torsion_publ_flag
O1 N4 C6 C7 -37.6(4) . . . . ?
O1 N4 C6 C3 139.3(3) . . . . ?
O2 N4 C6 C7 145.5(3) . . . . ?
O2 N4 C6 C3 -37.6(4) . . . . ?
O3 C1 C2 N5 -1.9(5) . . . . ?
O3 C1 C4 N3 177.3(3) . . . . ?
O3 C1 C4 C5 2.6(5) . . . . ?
N1 N2 N3 C4 0.4(3) . . . . ?
N1 C7 C8 C9 -179.2(3) . . . . ?
N2 N1 C5 C4 0.8(3) . . . . ?
N2 N1 C7 C6 -52.2(4) . . . . ?
N2 N1 C7 C8 126.6(3) . . . . ?
N2 N3 C4 C1 -175.6(2) . . . . ?
N2 N3 C4 C5 0.1(3) . . . . ?
N3 C4 C5 N1 -0.6(3) . . . . ?
N4 C6 C7 N1 -6.0(4) . . . . ?
N4 C6 C7 C8 175.3(3) . . . . ?
N4 C6 C3 C10 -175.2(3) . . . . ?
C1 C4 C5 N1 174.9(3) . . . . ?
C2 C1 C4 N3 -2.7(4) . . . . ?
C2 C1 C4 C5 -177.5(3) . . . . ?
C4 C1 C2 N5 178.1(3) . . . . ?
C5 N1 N2 N3 -0.8(3) . . . . ?
C5 N1 C7 C6 125.6(3) . . . . ?
C5 N1 C7 C8 -55.6(4) . . . . ?
C6 C7 C8 C9 -0.4(4) . . . . ?
C7 N1 N2 N3 177.4(2) . . . . ?
C7 N1 C5 C4 -177.2(2) . . . . ?
C7 C6 C3 C10 1.7(4) . . . . ?
C7 C8 C9 C10 1.9(5) . . . . ?
C8 C9 C10 C3 -1.7(5) . . . . ?
C9 C10 C3 C6 -0.1(5) . . . . ?
C3 C6 C7 N1 177.3(2) . . . . ?
C3 C6 C7 C8 -1.5(4) . . . . ?
